data_2100520
loop_
_publ_author_name
'Damay, F.'
'Carretero-Genevrier, A.'
'Cousson, A.'
'Rodriguez-Carvajal, J.'
'Van Beek, W.'
'Fillaux, F.'

_publ_section_title
;
 Synchrotron and neutron diffraction study of
 4-methylpyridine-<i>N</i>-oxide at low temperature
;
_journal_coeditor_code AV5052
_journal_issue 4
_journal_name_full 'Acta Crystallographica Section B'
_journal_page_first 627
_journal_page_last 633
_journal_paper_doi 10.1107/S0108768106011608
_journal_volume 62
_journal_year 2006
_chemical_formula_moiety 'C5 D4 N O,(CD3)'
_chemical_formula_sum 'C6 D7 N O'
_chemical_formula_weight 116
_chemical_melting_point 463
_chemical_name_common N-oxipicoline
_chemical_name_systematic 4-methylpyridine-N-oxide
_space_group_IT_number 141
_symmetry_cell_setting tetragonal
_symmetry_space_group_name_Hall '-I 4bd 2'
_symmetry_space_group_name_H-M 'I 41/a m d :2'
_cell_angle_alpha 90.00000
_cell_angle_beta 90.00000
_cell_angle_gamma 90.00000
_cell_formula_units_Z 8
_cell_length_a 7.9411(2)
_cell_length_b 7.9411(2)
_cell_length_c 19.6002(5)
_cell_measurement_temperature 250
_cell_volume 1236.01(5)
_computing_molecular_graphics DIAMOND
_computing_structure_refinement FULLPROF
_diffrn_ambient_temperature 250
_diffrn_measurement_device_type 'home made powder diffractometer'
_diffrn_radiation_probe neutron
_diffrn_radiation_type 'Constant Wavelength neutron'
_diffrn_radiation_wavelength 1.22530
_exptl_crystal_colour white
_refine_ls_goodness_of_fit_all 1.67
_refine_ls_number_parameters 49
_refine_ls_number_reflns 605
_refine_ls_number_restraints 0
_cod_data_source_file av5052.cif
_cod_data_source_block 250K
_cod_original_cell_volume 1236.03(6)
_cod_original_sg_symbol_H-M 'I 41/a m d'
_cod_database_code 2100520
_cod_database_fobs_code 2100520

loop_
_symmetry_equiv_pos_as_xyz
x,y,z
-y+1/4,x+3/4,z+1/4
-x+1/2,-y,z+1/2
y+1/4,-x+1/4,z+3/4
-x,y,z
y+3/4,x+3/4,z+1/4
x+1/2,-y,z+1/2
-y+3/4,-x+1/4,z+3/4
-x,-y,-z
y+3/4,-x+1/4,-z+3/4
x+1/2,y,-z+1/2
-y+3/4,x+3/4,-z+1/4
x,-y,-z
-y+1/4,-x+1/4,-z+3/4
-x+1/2,y,-z+1/2
y+1/4,x+3/4,-z+1/4
x+1/2,y+1/2,z+1/2
-y+3/4,x+1/4,z+3/4
-x,-y+1/2,z
y+3/4,-x+3/4,z+1/4
-x+1/2,y+1/2,z+1/2
y+1/4,x+1/4,z+3/4
x,-y+1/2,z
-y+1/4,-x+3/4,z+1/4
-x+1/2,-y+1/2,-z+1/2
y+1/4,-x+3/4,-z+1/4
x,y+1/2,-z
-y+1/4,x+1/4,-z+3/4
x+1/2,-y+1/2,-z+1/2
-y+3/4,-x+3/4,-z+1/4
-x,y+1/2,-z
y+3/4,x+1/4,-z+3/4

loop_
_atom_site_type_symbol
_atom_site_label
_atom_site_fract_x
_atom_site_fract_y
_atom_site_fract_z
_atom_site_U_iso_or_equiv
_atom_site_adp_type
_atom_site_occupancy
N PI1 0.00000 0.25000 0.56339 0.00000 Uani 1.00000
O PI2 0.00000 0.25000 0.49468 0.00000 Uani 1.00000
C PI3 0.00000 0.10254 0.59687 0.00000 Uani 0.50000
C PI4 0.00000 0.39746 0.59687 0.00000 Uani 0.50000
C PI5 0.00000 0.10206 0.66836 0.00000 Uani 0.50000
C PI6 0.00000 0.39794 0.66836 0.00000 Uani 0.50000
C PI7 0.00000 0.25000 0.70584 0.00000 Uani 1.00000
C PI8 0.00000 0.25000 0.78130 0.00000 Uani 1.00000
D PI9 0.00000 -0.00944 0.56656 0.00000 Uani 0.50000
D PI10 0.00000 0.50944 0.56656 0.00000 Uani 0.50000
D PI11 0.00000 -0.02099 0.69313 0.00000 Uani 0.50000
D PI12 0.00000 0.52099 0.69313 0.00000 Uani 0.50000
D MI2 0.00000 0.14048 0.79950 0.00000 Uani 0.50000
D MI3 0.09485 0.30476 0.79950 0.00000 Uani 0.25000
D MI4 -0.09485 0.30476 0.79950 0.00000 Uani 0.25000

loop_
_atom_site_aniso_label
_atom_site_aniso_U_11
_atom_site_aniso_U_22
_atom_site_aniso_U_33
_atom_site_aniso_U_12
_atom_site_aniso_U_13
_atom_site_aniso_U_23
PI1 0.01725 0.02145 0.00194 0.00000 0.00000 0.00000
PI2 0.02551 0.02663 0.00194 0.00000 0.00000 0.00000
PI3 0.02703 0.02007 0.00214 0.00000 0.00000 -0.00036
PI4 0.02703 0.02007 0.00214 0.00000 0.00000 0.00036
PI5 0.02647 0.01967 0.00214 0.00000 0.00000 0.00022
PI6 0.02647 0.01967 0.00214 0.00000 0.00000 -0.00022
PI7 0.01628 0.02084 0.00194 0.00000 0.00000 0.00000
PI8 0.02460 0.02607 0.00194 0.00000 0.00000 0.00000
PI9 0.05404 0.02128 0.00255 0.00000 0.00000 -0.00107
PI10 0.05404 0.02128 0.00255 0.00000 0.00000 0.00107
PI11 0.05591 0.02034 0.00261 0.00000 0.00000 0.00078
PI12 0.05591 0.02034 0.00261 0.00000 0.00000 -0.00078
MI2 0.19500 0.01947 0.00205 0.00000 0.00000 0.00008
MI3 0.05933 0.15515 0.00210 -0.07833 -0.00011 -0.00004
MI4 0.05933 0.15515 0.00210 0.07833 0.00011 -0.00004

loop_
_atom_type_symbol
_atom_type_scat_source
N V.F._Sears_Neutron_News_3_26_(1992)
O V.F._Sears_Neutron_News_3_26_(1992)
C V.F._Sears_Neutron_News_3_26_(1992)
D V.F._Sears_Neutron_News_3_26_(1992)

loop_
_geom_angle_atom_site_label_1
_geom_angle_atom_site_label_2
_geom_angle_atom_site_label_3
_geom_angle
_geom_angle_publ_flag
PI3 PI1 PI3 121.5 yes
PI1 PI3 PI4 119.4 yes
PI3 PI4 PI5 122.9 yes
PI4 PI5 PI6 122.2 yes
PI4 PI5 PI4 116.0 yes
PI1 PI3 PI7 117.0 yes
PI3 PI4 PI8 116.6 yes
PI5 PI6 MI2 112.3 yes

loop_
_geom_bond_atom_site_label_1
_geom_bond_atom_site_label_2
_geom_bond_distance
_geom_bond_publ_flag
PI1 PI2 1.347 yes
PI1 PI3 1.342 yes
PI3 PI4 1.401 yes
PI4 PI5 1.386 yes
PI5 PI6 1.479 yes
PI3 PI7 1.070 yes
PI4 PI8 1.090 yes
PI6 MI2 0.940 yes
